data_4124579
loop_
_publ_author_name
'Blake, Matthew P.'
'Kaltsoyannis, Nikolas'
'Mountford, Philip'

_publ_section_title
;
 Probing the Limits of Alkaline Earth-Transition Metal Bonding: An
 Experimental and Computational Study.
;
_journal_issue 38
_journal_name_full 'Journal of the American Chemical Society'
_journal_page_first 12352
_journal_page_last 12368
_journal_paper_doi 10.1021/jacs.5b07866
_journal_volume 137
_journal_year 2015
_chemical_formula_moiety 'C66 H114 Co2 O12 P2 Sm1. 1.5(C4 H8 O1)'
_chemical_formula_sum 'C72 H126 Co2 O13.5 P2 Sm'
_chemical_formula_weight 1538.00
_chemical_name_systematic
;
 Sm{Co(CO)3(PCy3)}2(THF)6
;
_space_group_IT_number 15
_symmetry_cell_setting monoclinic
_symmetry_space_group_name_Hall '-C 2yc'
_symmetry_space_group_name_H-M 'C 1 2/c 1'
_atom_sites_solution_hydrogens difmap
_atom_sites_solution_primary direct
_atom_sites_solution_secondary difmap
_cell_angle_alpha 90
_cell_angle_beta 92.677(2)
_cell_angle_gamma 90
_cell_formula_units_Z 4
_cell_length_a 11.1599(3)
_cell_length_b 19.0055(4)
_cell_length_c 36.8181(8)
_cell_measurement_reflns_used 21049
_cell_measurement_temperature 150
_cell_measurement_theta_max 78
_cell_measurement_theta_min 3
_cell_volume 7800.6(3)
_computing_cell_refinement 'CrysAlis, (Oxford Diffraction, 2002)'
_computing_data_collection 'SuperNova, (Oxford Diffraction, 2010)'
_computing_data_reduction 'CrysAlis, (Oxford Diffraction, 2002)'
_computing_molecular_graphics 'CAMERON (Watkin et al., 1996)'
_computing_publication_material 'CRYSTALS (Betteridge et al., 2003)'
_computing_structure_refinement 'CRYSTALS (Betteridge et al., 2003)'
_computing_structure_solution 'SIR92 (Altomare et al., 1994)'
_diffrn_ambient_temperature 150
_diffrn_measured_fraction_theta_full 0.998
_diffrn_measured_fraction_theta_max 0.986
_diffrn_measurement_device Area
_diffrn_measurement_device_type 'Oxford Diffraction SuperNova'
_diffrn_measurement_method \w
_diffrn_radiation_monochromator graphite
_diffrn_radiation_type 'Cu K\a'
_diffrn_radiation_wavelength 1.54180
_diffrn_reflns_av_R_equivalents 0.077
_diffrn_reflns_limit_h_max 14
_diffrn_reflns_limit_h_min -14
_diffrn_reflns_limit_k_max 22
_diffrn_reflns_limit_k_min -23
_diffrn_reflns_limit_l_max 42
_diffrn_reflns_limit_l_min -46
_diffrn_reflns_number 40271
_diffrn_reflns_theta_full 75.488
_diffrn_reflns_theta_max 77.823
_diffrn_reflns_theta_min 4.598
_diffrn_standards_number 0
_exptl_absorpt_coefficient_mu 9.703
_exptl_absorpt_correction_T_max 0.14
_exptl_absorpt_correction_T_min 0.07
_exptl_absorpt_correction_type multi-scan
_exptl_absorpt_process_details 'CrysAlis, (Oxford Diffraction, 2002)'
_exptl_crystal_colour green
_exptl_crystal_density_diffrn 1.310
_exptl_crystal_density_method 'not measured'
_exptl_crystal_description block
_exptl_crystal_F_000 3248
_exptl_crystal_size_max 0.200
_exptl_crystal_size_mid 0.200
_exptl_crystal_size_min 0.200
_refine_diff_density_max 1.54
_refine_diff_density_min -0.97
_refine_ls_extinction_coef 160(30)
_refine_ls_extinction_method 'Larson (1970), Equation 22'
_refine_ls_goodness_of_fit_ref 1.0748
_refine_ls_hydrogen_treatment constr
_refine_ls_matrix_type full
_refine_ls_number_parameters 529
_refine_ls_number_reflns 7055
_refine_ls_number_restraints 281
_refine_ls_R_factor_all 0.0999
_refine_ls_R_factor_gt 0.0951
_refine_ls_shift/su_max 0.0008395
_refine_ls_shift/su_mean 0.0000355
_refine_ls_structure_factor_coef F
_refine_ls_weighting_details
;
 Method, part 1, Chebychev polynomial, (Watkin, 1994, Prince, 1982) 
 [weight] = 1.0/[A~0~*T~0~(x)+A~1~*T~1~(x) ... +A~n-1~]*T~n-1~(x)] 
 where A~i~ are the Chebychev coefficients listed below and x= Fcalc/Fmax 
 Method = Robust Weighting (Prince, 1982) 
 W = [weight] * [1-(deltaF/6*sigmaF)^2^]^2^ 
 A~i~ are: 
 35.8 3.03 22.3 13.1 0.575 
;
_refine_ls_weighting_scheme calc
_refine_ls_wR_factor_all 0.1078
_refine_ls_wR_factor_gt 0.1036
_refine_ls_wR_factor_ref 0.1021
_reflns_limit_h_max 14
_reflns_limit_h_min -14
_reflns_limit_k_max 23
_reflns_limit_k_min 0
_reflns_limit_l_max 46
_reflns_limit_l_min 0
_reflns_number_gt 7540
_reflns_number_total 8191
_reflns_threshold_expression I>2.0\s(I)
_oxford_diffrn_Wilson_B_factor 2.53
_oxford_diffrn_Wilson_scale 0.36
_oxford_refine_ls_r_factor_ref 0.0912
_oxford_refine_ls_scale 1.950(7)
_oxford_reflns_number_all 8191
_oxford_reflns_threshold_expression_ref I>3.0\s(I)
_cod_data_source_file ja5b07866_si_002.cif
_cod_data_source_block compound_26.3THF
_cod_depositor_comments
;
The following automatic conversions were performed:

'_symmetry_cell_setting' value 'Monoclinic' changed to 'monoclinic'
according to
/usr/data/users/saulius/crontab/automatic-downloads/current/ACS/lib/dictionaries/cif_core.dic
dictionary named 'cif_core.dic' version 2.4.2 from 2011-04-26.

'_atom_sites_solution_primary' value 'Direct' changed to 'direct'
according to
/usr/data/users/saulius/crontab/automatic-downloads/current/ACS/lib/dictionaries/cif_core.dic
dictionary named 'cif_core.dic' version 2.4.2 from 2011-04-26.

Automatic conversion script
Id: cif_fix_values 3271 2015-04-21 07:52:19Z andrius 
;
_cod_original_sg_symbol_H-M 'C 1 2/c 1 '
_cod_original_formula_sum 'C72 H126 Co2 O13.50 P2 Sm1'
_cod_database_code 4124579

loop_
_symmetry_equiv_pos_as_xyz
x,y,z
-x,-y,-z
x+1/2,y+1/2,z
-x+1/2,-y+1/2,-z
-x,y,-z+1/2
x,-y,z+1/2
-x+1/2,y+1/2,-z+1/2
x+1/2,-y+1/2,z+1/2

loop_
_atom_site_label
_atom_site_type_symbol
_atom_site_fract_x
_atom_site_fract_y
_atom_site_fract_z
_atom_site_U_iso_or_equiv
_atom_site_occupancy
_atom_site_adp_type
_atom_site_refinement_flags_posn
_atom_site_refinement_flags_adp
_atom_site_disorder_group
Sm1 Sm 0.5000 0.31424(3) 0.2500 0.0336 1.0000 Uani S TU .
Co1 Co 0.33334(10) 0.49078(6) 0.34753(3) 0.0371 1.0000 Uani . . .
P1 P 0.40693(15) 0.48461(8) 0.40397(4) 0.0309 1.0000 Uani . . .
O1 O 0.4529(9) 0.3820(3) 0.30717(17) 0.0807 1.0000 Uani . . .
O2 O 0.3953(6) 0.6289(3) 0.32112(18) 0.0632 1.0000 Uani . . .
O3 O 0.0767(8) 0.4666(7) 0.3414(3) 0.1208 1.0000 Uani . . .
O4 O 0.3435(7) 0.4093(4) 0.2318(2) 0.0771 1.0000 Uani D U .
O5 O 0.3049(5) 0.2467(4) 0.27333(15) 0.0608 1.0000 Uani D U .
O6 O 0.4313(5) 0.2321(3) 0.19806(15) 0.0552 1.0000 Uani D U .
O7 O 0.8169(16) 0.3192(12) 0.3999(6) 0.1624 0.7500 Uani D U .
C1 C 0.4036(9) 0.4266(5) 0.32433(18) 0.0563 1.0000 Uani . . .
C2 C 0.3697(6) 0.5748(5) 0.33293(19) 0.0425 1.0000 Uani . . .
C3 C 0.1782(9) 0.4765(6) 0.3456(3) 0.0696 1.0000 Uani . . .
C4 C 0.3240(6) 0.5307(4) 0.44010(17) 0.0348 1.0000 Uani . . .
C5 C 0.1953(7) 0.5042(4) 0.44143(19) 0.0402 1.0000 Uani . . .
C6 C 0.1270(7) 0.5425(4) 0.4704(2) 0.0448 1.0000 Uani . . .
C7 C 0.1258(8) 0.6207(5) 0.4641(2) 0.0516 1.0000 Uani . . .
C8 C 0.2525(8) 0.6478(4) 0.4631(3) 0.0545 1.0000 Uani . . .
C9 C 0.3239(7) 0.6104(4) 0.4347(2) 0.0433 1.0000 Uani . . .
C10 C 0.5567(6) 0.5270(4) 0.40839(17) 0.0354 1.0000 Uani . . .
C11 C 0.6200(7) 0.5320(4) 0.44627(18) 0.0390 1.0000 Uani . . .
C12 C 0.7287(7) 0.5809(4) 0.4457(2) 0.0447 1.0000 Uani . . .
C13 C 0.8170(7) 0.5533(5) 0.4188(2) 0.0539 1.0000 Uani . . .
C14 C 0.7561(8) 0.5448(6) 0.3809(2) 0.0594 1.0000 Uani . . .
C15 C 0.6454(8) 0.4980(5) 0.3820(2) 0.0518 1.0000 Uani . . .
C16 C 0.4315(6) 0.3939(4) 0.42278(17) 0.0358 1.0000 Uani . . .
C17 C 0.3368(8) 0.3419(4) 0.40725(19) 0.0454 1.0000 Uani . . .
C18 C 0.3594(8) 0.2661(4) 0.4197(2) 0.0470 1.0000 Uani . . .
C19 C 0.3680(8) 0.2616(4) 0.4610(2) 0.0482 1.0000 Uani . . .
C20 C 0.4649(8) 0.3109(4) 0.4767(2) 0.0473 1.0000 Uani . . .
C21 C 0.4402(7) 0.3864(4) 0.46472(17) 0.0369 1.0000 Uani . . .
C22 C 0.2164(9) 0.4169(11) 0.2246(7) 0.0802 0.5000 Uani D U 1
C23 C 0.193(2) 0.4918(10) 0.2356(8) 0.0784 0.5000 Uani D U 1
C24 C 0.2990(17) 0.5365(10) 0.2262(7) 0.0777 0.5000 Uani D U 1
C25 C 0.3918(15) 0.4798(5) 0.2336(7) 0.0773 0.5000 Uani D U 1
C26 C 0.2674(14) 0.2459(13) 0.3104(2) 0.0644 0.5000 Uani D U 1
C27 C 0.1386(14) 0.2214(14) 0.3073(5) 0.0677 0.5000 Uani D U 1
C28 C 0.0968(14) 0.2268(13) 0.2678(4) 0.0686 0.5000 Uani D U 1
C29 C 0.2089(10) 0.2339(13) 0.2467(3) 0.0650 0.5000 Uani D U 1
C30 C 0.4762(18) 0.1637(6) 0.1888(4) 0.0567 0.5000 Uani D U 2
C31 C 0.439(2) 0.1595(9) 0.1486(4) 0.0560 0.5000 Uani D U 2
C32 C 0.3635(19) 0.2210(10) 0.1348(4) 0.0608 0.5000 Uani D U 2
C33 C 0.3363(13) 0.2492(10) 0.1719(3) 0.0609 0.5000 Uani D U 2
C34 C 0.9177(18) 0.3026(18) 0.3783(7) 0.1602 0.7500 Uani D U .
C35 C 1.019(2) 0.2722(18) 0.4019(7) 0.1577 0.7500 Uani D U .
C36 C 0.988(2) 0.3121(18) 0.4355(8) 0.1581 0.7500 Uani D U .
C37 C 0.864(2) 0.3440(19) 0.4346(7) 0.1595 0.7500 Uani D U .
C221 C 0.2267(11) 0.3768(12) 0.2287(8) 0.0905 0.5000 Uani D U 2
C231 C 0.1028(18) 0.4042(11) 0.2363(8) 0.0914 0.5000 Uani D U 2
C241 C 0.149(2) 0.4785(12) 0.2335(9) 0.0903 0.5000 Uani D U 2
C251 C 0.272(2) 0.4679(10) 0.2191(7) 0.0875 0.5000 Uani D U 2
C261 C 0.2466(17) 0.2741(10) 0.3045(4) 0.0631 0.5000 Uani D U 2
C271 C 0.1723(19) 0.2097(9) 0.3125(6) 0.0658 0.5000 Uani D U 2
C281 C 0.1755(16) 0.1454(9) 0.2883(4) 0.0624 0.5000 Uani D U 2
C291 C 0.2517(16) 0.1810(7) 0.2608(4) 0.0588 0.5000 Uani D U 2
C301 C 0.4298(19) 0.1601(5) 0.1863(5) 0.0616 0.5000 Uani D U 1
C311 C 0.5079(17) 0.1537(11) 0.1540(5) 0.0659 0.5000 Uani D U 1
C321 C 0.3894(17) 0.1868(10) 0.1423(6) 0.0666 0.5000 Uani D U 1
C331 C 0.3911(19) 0.2563(8) 0.1625(3) 0.0635 0.5000 Uani D U 1
H41 H 0.3658 0.5211 0.4637 0.0440 1.0000 Uiso R . .
H51 H 0.1971 0.4543 0.4467 0.0501 1.0000 Uiso R . .
H52 H 0.1537 0.5115 0.4182 0.0503 1.0000 Uiso R . .
H61 H 0.1643 0.5322 0.4941 0.0582 1.0000 Uiso R . .
H62 H 0.0443 0.5259 0.4694 0.0582 1.0000 Uiso R . .
H71 H 0.0863 0.6430 0.4838 0.0631 1.0000 Uiso R . .
H72 H 0.0835 0.6310 0.4410 0.0630 1.0000 Uiso R . .
H81 H 0.2928 0.6418 0.4870 0.0700 1.0000 Uiso R . .
H82 H 0.2495 0.6974 0.4571 0.0702 1.0000 Uiso R . .
H91 H 0.4061 0.6274 0.4358 0.0542 1.0000 Uiso R . .
H92 H 0.2869 0.6208 0.4109 0.0542 1.0000 Uiso R . .
H101 H 0.5434 0.5758 0.4004 0.0445 1.0000 Uiso R . .
H111 H 0.5640 0.5501 0.4635 0.0512 1.0000 Uiso R . .
H112 H 0.6463 0.4853 0.4537 0.0514 1.0000 Uiso R . .
H121 H 0.7670 0.5830 0.4699 0.0594 1.0000 Uiso R . .
H122 H 0.7032 0.6278 0.4384 0.0593 1.0000 Uiso R . .
H131 H 0.8833 0.5866 0.4176 0.0682 1.0000 Uiso R . .
H132 H 0.8479 0.5079 0.4274 0.0681 1.0000 Uiso R . .
H141 H 0.7321 0.5907 0.3713 0.0802 1.0000 Uiso R . .
H142 H 0.8129 0.5237 0.3649 0.0801 1.0000 Uiso R . .
H151 H 0.6701 0.4515 0.3906 0.0691 1.0000 Uiso R . .
H152 H 0.6069 0.4945 0.3578 0.0690 1.0000 Uiso R . .
H161 H 0.5081 0.3772 0.4140 0.0453 1.0000 Uiso R . .
H171 H 0.2587 0.3558 0.4153 0.0581 1.0000 Uiso R . .
H172 H 0.3358 0.3439 0.3807 0.0580 1.0000 Uiso R . .
H181 H 0.4353 0.2503 0.4104 0.0604 1.0000 Uiso R . .
H182 H 0.2953 0.2362 0.4103 0.0603 1.0000 Uiso R . .
H191 H 0.2916 0.2771 0.4696 0.0600 1.0000 Uiso R . .
H192 H 0.3833 0.2133 0.4685 0.0604 1.0000 Uiso R . .
H201 H 0.4686 0.3086 0.5034 0.0652 1.0000 Uiso R . .
H202 H 0.5414 0.2959 0.4675 0.0652 1.0000 Uiso R . .
H211 H 0.5041 0.4165 0.4741 0.0493 1.0000 Uiso R . .
H212 H 0.3648 0.4020 0.4743 0.0491 1.0000 Uiso R . .
H221 H 0.2010 0.4022 0.2493 0.0970 0.5000 Uiso R . 1
H222 H 0.1620 0.3921 0.2072 0.0971 0.5000 Uiso R . 1
H231 H 0.1643 0.5092 0.2584 0.0951 0.5000 Uiso R . 1
H232 H 0.1324 0.4996 0.2162 0.0951 0.5000 Uiso R . 1
H241 H 0.3167 0.5748 0.2430 0.0951 0.5000 Uiso R . 1
H242 H 0.2965 0.5546 0.2016 0.0950 0.5000 Uiso R . 1
H251 H 0.4328 0.4855 0.2572 0.0950 0.5000 Uiso R . 1
H252 H 0.4502 0.4816 0.2151 0.0951 0.5000 Uiso R . 1
H261 H 0.2768 0.2920 0.3213 0.0771 0.5000 Uiso R . 1
H262 H 0.3141 0.2118 0.3246 0.0771 0.5000 Uiso R . 1
H271 H 0.0907 0.2532 0.3213 0.0812 0.5000 Uiso R . 1
H272 H 0.1295 0.1737 0.3161 0.0810 0.5000 Uiso R . 1
H281 H 0.0464 0.2677 0.2632 0.0820 0.5000 Uiso R . 1
H282 H 0.0524 0.1845 0.2610 0.0820 0.5000 Uiso R . 1
H291 H 0.2024 0.2714 0.2289 0.0781 0.5000 Uiso R . 1
H292 H 0.2245 0.1896 0.2346 0.0781 0.5000 Uiso R . 1
H301 H 0.5609 0.1612 0.1925 0.0681 0.5000 Uiso R . 2
H302 H 0.4399 0.1276 0.2023 0.0681 0.5000 Uiso R . 2
H311 H 0.5090 0.1573 0.1351 0.0672 0.5000 Uiso R . 2
H312 H 0.3932 0.1177 0.1447 0.0672 0.5000 Uiso R . 2
H321 H 0.4079 0.2533 0.1211 0.0729 0.5000 Uiso R . 2
H322 H 0.2936 0.2068 0.1210 0.0729 0.5000 Uiso R . 2
H331 H 0.3275 0.2989 0.1706 0.0731 0.5000 Uiso R . 2
H332 H 0.2637 0.2288 0.1793 0.0731 0.5000 Uiso R . 2
H341 H 0.9522 0.3437 0.3676 0.2050 0.7500 Uiso R . .
H342 H 0.8948 0.2689 0.3596 0.2051 0.7500 Uiso R . .
H351 H 1.1004 0.2759 0.3942 0.2010 0.7500 Uiso R . .
H352 H 1.0009 0.2234 0.4065 0.2011 0.7500 Uiso R . .
H361 H 0.9992 0.2850 0.4577 0.2010 0.7500 Uiso R . .
H362 H 1.0426 0.3513 0.4360 0.2010 0.7500 Uiso R . .
H371 H 0.8627 0.3949 0.4363 0.2030 0.7500 Uiso R . .
H372 H 0.8157 0.3239 0.4531 0.2031 0.7500 Uiso R . .
H2211 H 0.2239 0.3331 0.2423 0.1011 0.5000 Uiso R . 2
H2212 H 0.2211 0.3670 0.2028 0.1010 0.5000 Uiso R . 2
H2311 H 0.0765 0.3937 0.2604 0.1030 0.5000 Uiso R . 2
H2312 H 0.0379 0.3957 0.2184 0.1030 0.5000 Uiso R . 2
H2411 H 0.1339 0.5054 0.2552 0.1020 0.5000 Uiso R . 2
H2412 H 0.1156 0.5028 0.2122 0.1020 0.5000 Uiso R . 2
H2511 H 0.3150 0.4982 0.2366 0.0972 0.5000 Uiso R . 2
H2512 H 0.2900 0.4818 0.1945 0.0970 0.5000 Uiso R . 2
H2611 H 0.3045 0.2832 0.3244 0.0750 0.5000 Uiso R . 2
H2612 H 0.1993 0.3158 0.2996 0.0750 0.5000 Uiso R . 2
H2711 H 0.1942 0.1939 0.3370 0.0780 0.5000 Uiso R . 2
H2712 H 0.0892 0.2254 0.3111 0.0782 0.5000 Uiso R . 2
H2811 H 0.2170 0.1062 0.2998 0.0760 0.5000 Uiso R . 2
H2812 H 0.0979 0.1300 0.2784 0.0761 0.5000 Uiso R . 2
H2911 H 0.3157 0.1498 0.2543 0.0720 0.5000 Uiso R . 2
H2912 H 0.2007 0.1911 0.2395 0.0721 0.5000 Uiso R . 2
H3011 H 0.4603 0.1307 0.2054 0.0739 0.5000 Uiso R . 1
H3012 H 0.3500 0.1464 0.1795 0.0739 0.5000 Uiso R . 1
H3111 H 0.5782 0.1818 0.1536 0.0791 0.5000 Uiso R . 1
H3112 H 0.5249 0.1079 0.1453 0.0791 0.5000 Uiso R . 1
H3211 H 0.3243 0.1583 0.1492 0.0799 0.5000 Uiso R . 1
H3212 H 0.3840 0.1941 0.1168 0.0799 0.5000 Uiso R . 1
H3311 H 0.4459 0.2887 0.1527 0.0763 0.5000 Uiso R . 1
H3312 H 0.3137 0.2770 0.1626 0.0763 0.5000 Uiso R . 1

loop_
_atom_site_aniso_label
_atom_site_aniso_U_11
_atom_site_aniso_U_22
_atom_site_aniso_U_33
_atom_site_aniso_U_23
_atom_site_aniso_U_13
_atom_site_aniso_U_12
Sm1 0.0418(3) 0.0301(3) 0.0283(3) 0.0000 -0.00397(17) 0.0000
Co1 0.0472(6) 0.0408(6) 0.0234(5) -0.0024(4) 0.0023(4) -0.0137(4)
P1 0.0413(8) 0.0290(7) 0.0226(7) -0.0015(5) 0.0039(6) -0.0085(6)
O1 0.164(8) 0.040(3) 0.039(3) -0.016(2) 0.016(4) 0.016(4)
O2 0.077(4) 0.047(3) 0.066(4) 0.026(3) 0.011(3) -0.007(3)
O3 0.070(5) 0.194(12) 0.100(7) -0.037(7) 0.014(5) -0.071(7)
O4 0.087(3) 0.072(3) 0.072(3) -0.002(2) -0.003(2) 0.027(2)
O5 0.052(2) 0.076(3) 0.054(2) -0.019(2) 0.0054(19) -0.006(2)
O6 0.062(2) 0.054(2) 0.050(2) -0.0176(19) 0.0039(19) -0.006(2)
O7 0.109(8) 0.203(13) 0.173(12) -0.056(10) -0.023(7) 0.021(8)
C1 0.092(7) 0.056(5) 0.021(3) 0.003(3) 0.001(3) -0.021(5)
C2 0.033(3) 0.061(5) 0.034(3) 0.002(3) 0.001(3) 0.005(3)
C3 0.066(6) 0.096(8) 0.047(5) -0.010(5) 0.006(4) -0.047(6)
C4 0.046(4) 0.035(3) 0.024(3) -0.004(2) 0.006(2) -0.001(3)
C5 0.045(4) 0.044(4) 0.032(3) -0.001(3) 0.013(3) -0.004(3)
C6 0.042(4) 0.057(5) 0.036(3) 0.002(3) 0.006(3) 0.000(3)
C7 0.051(4) 0.056(5) 0.048(4) -0.001(3) 0.010(3) 0.017(4)
C8 0.063(5) 0.041(4) 0.060(5) -0.008(4) 0.011(4) 0.006(4)
C9 0.054(4) 0.032(3) 0.045(4) -0.003(3) 0.010(3) -0.003(3)
C10 0.042(3) 0.033(3) 0.032(3) 0.003(2) 0.007(3) -0.010(3)
C11 0.050(4) 0.036(3) 0.030(3) 0.000(3) -0.001(3) -0.009(3)
C12 0.048(4) 0.041(4) 0.045(4) 0.003(3) -0.004(3) -0.015(3)
C13 0.044(4) 0.064(5) 0.053(4) 0.008(4) -0.003(3) -0.023(4)
C14 0.051(5) 0.081(6) 0.047(4) 0.006(4) 0.014(4) -0.020(4)
C15 0.046(4) 0.071(5) 0.040(4) -0.013(4) 0.009(3) -0.013(4)
C16 0.047(4) 0.034(3) 0.027(3) -0.002(2) 0.009(3) -0.003(3)
C17 0.066(5) 0.036(4) 0.034(3) -0.006(3) 0.004(3) -0.012(3)
C18 0.053(4) 0.028(3) 0.061(5) -0.009(3) 0.008(4) -0.008(3)
C19 0.060(5) 0.032(3) 0.053(4) 0.012(3) 0.000(4) -0.008(3)
C20 0.061(5) 0.034(4) 0.046(4) 0.007(3) -0.004(3) -0.010(3)
C21 0.049(4) 0.033(3) 0.029(3) 0.002(2) 0.001(3) -0.004(3)
C22 0.088(5) 0.069(5) 0.082(5) 0.001(5) -0.006(5) 0.032(5)
C23 0.086(6) 0.067(5) 0.081(5) 0.001(5) -0.003(5) 0.034(5)
C24 0.088(6) 0.068(5) 0.076(5) 0.000(5) -0.002(5) 0.030(5)
C25 0.088(5) 0.071(5) 0.073(5) 0.000(4) -0.001(5) 0.028(5)
C26 0.051(4) 0.083(5) 0.060(4) -0.015(4) 0.011(4) -0.002(4)
C27 0.049(5) 0.086(5) 0.069(5) -0.015(5) 0.012(5) -0.002(5)
C28 0.054(5) 0.081(5) 0.072(5) -0.014(5) 0.008(5) -0.005(5)
C29 0.055(4) 0.077(5) 0.064(4) -0.015(4) 0.004(4) -0.007(4)
C30 0.068(5) 0.049(4) 0.054(4) -0.013(4) 0.013(4) -0.010(4)
C31 0.068(5) 0.049(5) 0.051(5) -0.010(4) 0.013(4) -0.004(5)
C32 0.073(5) 0.056(5) 0.053(5) -0.008(4) 0.012(4) 0.002(5)
C33 0.070(5) 0.060(4) 0.054(4) -0.011(4) 0.009(4) -0.003(4)
C34 0.106(8) 0.202(14) 0.170(12) -0.054(10) -0.023(8) 0.019(9)
C35 0.102(8) 0.199(14) 0.169(12) -0.052(10) -0.021(8) 0.017(9)
C36 0.104(8) 0.200(14) 0.167(12) -0.052(10) -0.021(8) 0.016(9)
C37 0.106(8) 0.200(14) 0.169(12) -0.055(10) -0.022(8) 0.018(9)
C221 0.106(5) 0.079(5) 0.086(5) 0.000(5) 0.000(5) 0.026(5)
C231 0.103(6) 0.080(6) 0.091(6) -0.002(5) 0.000(6) 0.024(5)
C241 0.100(6) 0.079(6) 0.091(6) -0.004(5) -0.001(6) 0.023(5)
C251 0.096(5) 0.079(5) 0.087(5) -0.005(5) -0.001(5) 0.022(5)
C261 0.054(4) 0.079(5) 0.057(4) -0.020(4) 0.012(4) -0.001(4)
C271 0.056(5) 0.081(5) 0.061(5) -0.013(5) 0.012(5) -0.003(5)
C281 0.053(5) 0.076(5) 0.059(5) -0.011(5) 0.013(4) -0.007(5)
C291 0.049(4) 0.074(5) 0.055(4) -0.014(4) 0.011(4) -0.010(4)
C301 0.063(5) 0.062(5) 0.060(4) -0.012(4) 0.009(4) -0.007(4)
C311 0.067(5) 0.066(5) 0.065(5) -0.015(5) 0.010(5) -0.006(5)
C321 0.067(5) 0.069(5) 0.064(5) -0.014(5) 0.007(5) -0.008(5)
C331 0.063(5) 0.068(5) 0.060(4) -0.017(4) 0.005(4) -0.005(4)

loop_
_atom_type_symbol
_atom_type_scat_dispersion_real
_atom_type_scat_dispersion_imag
_atom_type_scat_Cromer_Mann_a1
_atom_type_scat_Cromer_Mann_b1
_atom_type_scat_Cromer_Mann_a2
_atom_type_scat_Cromer_Mann_b2
_atom_type_scat_Cromer_Mann_a3
_atom_type_scat_Cromer_Mann_b3
_atom_type_scat_Cromer_Mann_a4
_atom_type_scat_Cromer_Mann_b4
_atom_type_scat_Cromer_Mann_c
_atom_type_scat_source
C 0.0181 0.0091 2.3100 20.8439 1.0200 10.2075 1.5886 0.5687 0.8650 51.6512 0.2156 'International Tables Vol C 4.2.6.8 and 6.1.1.4'
H 0.0000 0.0000 0.4930 10.5109 0.3229 26.1257 0.1402 3.1424 0.0408 57.7998 0.0030 'International Tables Vol C 4.2.6.8 and 6.1.1.4'
Co -2.3653 3.6143 12.2841 4.2791 7.3409 0.2784 4.0034 13.5359 2.3488 71.1692 1.0118 'International Tables Vol C 4.2.6.8 and 6.1.1.4'
O 0.0492 0.0322 3.0485 13.2771 2.2868 5.7011 1.5463 0.3239 0.8670 32.9089 0.2508 'International Tables Vol C 4.2.6.8 and 6.1.1.4'
P 0.2955 0.4335 6.4345 1.9067 4.1791 27.1570 1.7800 0.5260 1.4908 68.1645 1.1149 'International Tables Vol C 4.2.6.8 and 6.1.1.4'
Sm -5.3236 12.2178 24.0042 2.4727 19.4258 0.1965 13.4396 14.3996 2.8960 128.0070 2.2096 'International Tables Vol C 4.2.6.8 and 6.1.1.4'

loop_
_geom_angle_atom_site_label_1
_geom_angle_site_symmetry_1
_geom_angle_atom_site_label_2
_geom_angle_atom_site_label_3
_geom_angle_site_symmetry_3
_geom_angle
_geom_angle_publ_flag
O5 5_655 Sm1 O4 5_655 82.5(2) yes
O5 5_655 Sm1 O6 5_655 74.34(18) yes
O4 5_655 Sm1 O6 5_655 93.3(2) yes
O5 5_655 Sm1 O1 5_655 77.1(2) yes
O4 5_655 Sm1 O1 5_655 72.3(3) yes
O6 5_655 Sm1 O1 5_655 149.4(3) yes
O5 5_655 Sm1 O1 . 134.8(3) yes
O4 5_655 Sm1 O1 . 66.1(3) yes
O6 5_655 Sm1 O1 . 75.9(2) yes
O1 5_655 Sm1 O1 . 119.2(3) yes
O5 5_655 Sm1 O4 . 142.8(2) yes
O4 5_655 Sm1 O4 . 91.1(4) yes
O6 5_655 Sm1 O4 . 142.8(2) yes
O1 5_655 Sm1 O4 . 66.1(3) yes
O1 . Sm1 O4 . 72.3(3) yes
O5 5_655 Sm1 O5 . 123.3(3) yes
O4 5_655 Sm1 O5 . 142.8(2) yes
O6 5_655 Sm1 O5 . 72.0(2) yes
O1 5_655 Sm1 O5 . 134.8(3) yes
O1 . Sm1 O5 . 77.1(2) yes
O5 5_655 Sm1 O6 . 72.0(2) yes
O4 5_655 Sm1 O6 . 142.8(2) yes
O6 5_655 Sm1 O6 . 104.8(3) yes
O1 5_655 Sm1 O6 . 75.9(2) yes
O1 . Sm1 O6 . 149.4(3) yes
O4 . Sm1 O5 . 82.5(2) yes
O4 . Sm1 O6 . 93.3(2) yes
O5 . Sm1 O6 . 74.34(18) yes
P1 . Co1 C1 . 106.0(3) yes
P1 . Co1 C2 . 105.0(2) yes
C1 . Co1 C2 . 112.5(4) yes
P1 . Co1 C3 . 110.8(3) yes
C1 . Co1 C3 . 110.3(5) yes
C2 . Co1 C3 . 112.0(5) yes
Co1 . P1 C4 . 118.1(2) yes
Co1 . P1 C10 . 110.8(2) yes
C4 . P1 C10 . 102.0(3) yes
Co1 . P1 C16 . 116.1(2) yes
C4 . P1 C16 . 103.6(3) yes
C10 . P1 C16 . 104.6(3) yes
Sm1 . O1 C1 . 155.1(7) yes
Sm1 . O4 C22 . 140.3(10) yes
Sm1 . O4 C25 . 113.0(8) yes
C22 . O4 C25 . 106.1(12) yes
Sm1 . O5 C26 . 125.3(8) yes
Sm1 . O5 C29 . 116.7(7) yes
C26 . O5 C29 . 113.7(10) yes
Sm1 . O6 C301 . 143.7(10) yes
Sm1 . O6 C331 . 123.7(7) yes
C301 . O6 C331 . 91.8(12) yes
C34 . O7 C37 . 107.4(19) yes
O1 . C1 Co1 . 178.5(7) yes
O2 . C2 Co1 . 175.7(7) yes
O3 . C3 Co1 . 174.6(9) yes
P1 . C4 C5 . 111.5(4) yes
P1 . C4 C9 . 111.7(5) yes
C5 . C4 C9 . 109.7(6) yes
P1 . C4 H41 . 108.2 no
C5 . C4 H41 . 108.6 no
C9 . C4 H41 . 107.1 no
C4 . C5 C6 . 111.5(6) yes
C4 . C5 H51 . 108.6 no
C6 . C5 H51 . 109.6 no
C4 . C5 H52 . 109.8 no
C6 . C5 H52 . 108.4 no
H51 . C5 H52 . 108.9 no
C5 . C6 C7 . 111.4(6) yes
C5 . C6 H61 . 109.0 no
C7 . C6 H61 . 109.9 no
C5 . C6 H62 . 108.8 no
C7 . C6 H62 . 108.1 no
H61 . C6 H62 . 109.6 no
C6 . C7 C8 . 109.8(7) yes
C6 . C7 H71 . 108.7 no
C8 . C7 H71 . 109.4 no
C6 . C7 H72 . 109.6 no
C8 . C7 H72 . 108.9 no
H71 . C7 H72 . 110.4 no
C7 . C8 C9 . 112.4(7) yes
C7 . C8 H81 . 109.3 no
C9 . C8 H81 . 109.3 no
C7 . C8 H82 . 108.4 no
C9 . C8 H82 . 108.3 no
H81 . C8 H82 . 109.1 no
C4 . C9 C8 . 111.9(6) yes
C4 . C9 H91 . 109.3 no
C8 . C9 H91 . 110.0 no
C4 . C9 H92 . 108.5 no
C8 . C9 H92 . 108.1 no
H91 . C9 H92 . 109.1 no
P1 . C10 C11 . 118.7(4) yes
P1 . C10 C15 . 113.3(5) yes
C11 . C10 C15 . 108.5(6) yes
P1 . C10 H101 . 105.1 no
C11 . C10 H101 . 105.7 no
C15 . C10 H101 . 104.1 no
C10 . C11 C12 . 110.9(6) yes
C10 . C11 H111 . 109.3 no
C12 . C11 H111 . 109.2 no
C10 . C11 H112 . 108.6 no
C12 . C11 H112 . 109.2 no
H111 . C11 H112 . 109.6 no
C11 . C12 C13 . 109.7(6) yes
C11 . C12 H121 . 109.3 no
C13 . C12 H121 . 109.9 no
C11 . C12 H122 . 109.8 no
C13 . C12 H122 . 109.0 no
H121 . C12 H122 . 109.2 no
C12 . C13 C14 . 110.9(7) yes
C12 . C13 H131 . 108.8 no
C14 . C13 H131 . 109.3 no
C12 . C13 H132 . 108.7 no
C14 . C13 H132 . 109.7 no
H131 . C13 H132 . 109.4 no
C13 . C14 C15 . 111.2(7) yes
C13 . C14 H141 . 109.7 no
C15 . C14 H141 . 108.8 no
C13 . C14 H142 . 108.8 no
C15 . C14 H142 . 109.2 no
H141 . C14 H142 . 109.1 no
C14 . C15 C10 . 111.0(7) yes
C14 . C15 H151 . 108.7 no
C10 . C15 H151 . 107.7 no
C14 . C15 H152 . 109.8 no
C10 . C15 H152 . 109.7 no
H151 . C15 H152 . 110.0 no
P1 . C16 C17 . 111.6(5) yes
P1 . C16 C21 . 117.0(5) yes
C17 . C16 C21 . 108.8(5) yes
P1 . C16 H161 . 106.9 no
C17 . C16 H161 . 105.3 no
C21 . C16 H161 . 106.4 no
C16 . C17 C18 . 113.2(7) yes
C16 . C17 H171 . 108.9 no
C18 . C17 H171 . 107.7 no
C16 . C17 H172 . 108.8 no
C18 . C17 H172 . 109.3 no
H171 . C17 H172 . 109.0 no
C17 . C18 C19 . 110.8(6) yes
C17 . C18 H181 . 108.6 no
C19 . C18 H181 . 108.5 no
C17 . C18 H182 . 109.8 no
C19 . C18 H182 . 109.6 no
H181 . C18 H182 . 109.5 no
C18 . C19 C20 . 110.9(6) yes
C18 . C19 H191 . 107.2 no
C20 . C19 H191 . 107.9 no
C18 . C19 H192 . 110.0 no
C20 . C19 H192 . 111.0 no
H191 . C19 H192 . 109.8 no
C19 . C20 C21 . 110.7(6) yes
C19 . C20 H201 . 110.4 no
C21 . C20 H201 . 109.3 no
C19 . C20 H202 . 107.7 no
C21 . C20 H202 . 109.0 no
H201 . C20 H202 . 109.8 no
C16 . C21 C20 . 112.2(6) yes
C16 . C21 H211 . 108.2 no
C20 . C21 H211 . 109.5 no
C16 . C21 H212 . 108.6 no
C20 . C21 H212 . 109.2 no
H211 . C21 H212 . 109.1 no
O4 . C22 C23 . 103.1(13) yes
O4 . C22 H221 . 90.8 no
C23 . C22 H221 . 88.7 no
O4 . C22 H222 . 130.4 no
C23 . C22 H222 . 121.3 no
H221 . C22 H222 . 109.9 no
C22 . C23 C24 . 108.8(18) yes
C22 . C23 H231 . 128.6 no
C24 . C23 H231 . 107.4 no
C22 . C23 H232 . 94.0 no
C24 . C23 H232 . 105.8 no
H231 . C23 H232 . 109.7 no
C23 . C24 C25 . 95.5(15) yes
C23 . C24 H241 . 114.5 no
C25 . C24 H241 . 107.7 no
C23 . C24 H242 . 115.1 no
C25 . C24 H242 . 114.2 no
H241 . C24 H242 . 109.1 no
C24 . C25 O4 . 113.8(13) yes
C24 . C25 H251 . 111.8 no
O4 . C25 H251 . 107.7 no
C24 . C25 H252 . 109.1 no
O4 . C25 H252 . 105.3 no
H251 . C25 H252 . 108.8 no
O5 . C26 C27 . 104.4(12) yes
O5 . C26 H261 . 110.6 no
C27 . C26 H261 . 113.2 no
O5 . C26 H262 . 110.2 no
C27 . C26 H262 . 108.7 no
H261 . C26 H262 . 109.5 no
C26 . C27 C28 . 107.6(15) yes
C26 . C27 H271 . 108.3 no
C28 . C27 H271 . 108.4 no
C26 . C27 H272 . 112.2 no
C28 . C27 H272 . 110.6 no
H271 . C27 H272 . 109.7 no
C27 . C28 C29 . 106.0(14) yes
C27 . C28 H281 . 111.9 no
C29 . C28 H281 . 109.1 no
C27 . C28 H282 . 108.9 no
C29 . C28 H282 . 111.5 no
H281 . C28 H282 . 109.5 no
C28 . C29 O5 . 105.9(11) yes
C28 . C29 H291 . 112.0 no
O5 . C29 H291 . 111.4 no
C28 . C29 H292 . 109.2 no
O5 . C29 H292 . 108.4 no
H291 . C29 H292 . 109.8 no
O6 . C30 C31 . 101.3(10) yes
O6 . C30 H301 . 111.5 no
C31 . C30 H301 . 111.4 no
O6 . C30 H302 . 111.5 no
C31 . C30 H302 . 111.5 no
H301 . C30 H302 . 109.5 no
C30 . C31 C32 . 114.1(13) yes
C30 . C31 H311 . 108.3 no
C32 . C31 H311 . 108.4 no
C30 . C31 H312 . 108.3 no
C32 . C31 H312 . 108.2 no
H311 . C31 H312 . 109.5 no
C31 . C32 C33 . 95.9(13) yes
C31 . C32 H321 . 112.6 no
C33 . C32 H321 . 112.5 no
C31 . C32 H322 . 112.9 no
C33 . C32 H322 . 112.9 no
H321 . C32 H322 . 109.5 no
C32 . C33 O6 . 110.6(11) yes
C32 . C33 H331 . 109.4 no
O6 . C33 H331 . 109.3 no
C32 . C33 H332 . 109.0 no
O6 . C33 H332 . 109.1 no
H331 . C33 H332 . 109.5 no
O7 . C34 C35 . 110.6(20) yes
O7 . C34 H341 . 112.7 no
C35 . C34 H341 . 104.1 no
O7 . C34 H342 . 110.5 no
C35 . C34 H342 . 108.8 no
H341 . C34 H342 . 110.0 no
C34 . C35 C36 . 95(2) yes
C34 . C35 H351 . 119.5 no
C36 . C35 H351 . 117.5 no
C34 . C35 H352 . 108.2 no
C36 . C35 H352 . 106.1 no
H351 . C35 H352 . 109.4 no
C35 . C36 C37 . 116(2) yes
C35 . C36 H361 . 113.4 no
C37 . C36 H361 . 108.6 no
C35 . C36 H362 . 103.3 no
C37 . C36 H362 . 105.7 no
H361 . C36 H362 . 109.6 no
C36 . C37 O7 . 100.6(18) yes
C36 . C37 H371 . 114.6 no
O7 . C37 H371 . 112.2 no
C36 . C37 H372 . 111.3 no
O7 . C37 H372 . 107.8 no
H371 . C37 H372 . 109.9 no
O4 . C221 C231 . 131.9(19) yes
O4 . C221 H2211 . 112.1 no
C231 . C221 H2211 . 98.5 no
O4 . C221 H2212 . 100.1 no
C231 . C221 H2212 . 103.3 no
H2211 . C221 H2212 . 109.9 no
C221 . C231 C241 . 89.4(19) yes
C221 . C231 H2311 . 114.6 no
C241 . C231 H2311 . 112.2 no
C221 . C231 H2312 . 118.5 no
C241 . C231 H2312 . 111.0 no
H2311 . C231 H2312 . 109.8 no
C231 . C241 C251 . 102.8(20) yes
C231 . C241 H2411 . 111.2 no
C251 . C241 H2411 . 123.9 no
C231 . C241 H2412 . 112.3 no
C251 . C241 H2412 . 96.0 no
H2411 . C241 H2412 . 109.7 no
C241 . C251 O4 . 119.2(18) yes
C241 . C251 H2511 . 96.6 no
O4 . C251 H2511 . 89.8 no
C241 . C251 H2512 . 121.3 no
O4 . C251 H2512 . 112.4 no
H2511 . C251 H2512 . 110.0 no
O5 . C261 C271 . 97.7(12) yes
O5 . C261 H2611 . 110.8 no
C271 . C261 H2611 . 110.5 no
O5 . C261 H2612 . 114.1 no
C271 . C261 H2612 . 113.6 no
H2611 . C261 H2612 . 109.6 no
C261 . C271 C281 . 120.8(15) yes
C261 . C271 H2711 . 108.2 no
C281 . C271 H2711 . 106.6 no
C261 . C271 H2712 . 105.7 no
C281 . C271 H2712 . 105.5 no
H2711 . C271 H2712 . 109.8 no
C271 . C281 C291 . 93.5(13) yes
C271 . C281 H2811 . 113.0 no
C291 . C281 H2811 . 111.3 no
C271 . C281 H2812 . 114.9 no
C291 . C281 H2812 . 113.9 no
H2811 . C281 H2812 . 109.5 no
C281 . C291 O5 . 114.1(11) yes
C281 . C291 H2911 . 109.7 no
O5 . C291 H2911 . 108.2 no
C281 . C291 H2912 . 107.6 no
O5 . C291 H2912 . 107.7 no
H2911 . C291 H2912 . 109.5 no
O6 . C301 C311 . 108.4(12) yes
O6 . C301 H3011 . 109.7 no
C311 . C301 H3011 . 109.7 no
O6 . C301 H3012 . 109.8 no
C311 . C301 H3012 . 109.8 no
H3011 . C301 H3012 . 109.5 no
C301 . C311 C321 . 70.2(16) yes
C301 . C311 H3111 . 118.3 no
C321 . C311 H3111 . 118.2 no
C301 . C311 H3112 . 118.1 no
C321 . C311 H3112 . 118.1 no
H3111 . C311 H3112 . 109.5 no
C311 . C321 C331 . 103.5(14) yes
C311 . C321 H3211 . 111.0 no
C331 . C321 H3211 . 111.0 no
C311 . C321 H3212 . 111.0 no
C331 . C321 H3212 . 110.9 no
H3211 . C321 H3212 . 109.5 no
C321 . C331 O6 . 99.4(12) yes
C321 . C331 H3311 . 111.9 no
O6 . C331 H3311 . 111.9 no
C321 . C331 H3312 . 111.9 no
O6 . C331 H3312 . 111.9 no
H3311 . C331 H3312 . 109.5 no

loop_
_geom_bond_atom_site_label_1
_geom_bond_atom_site_label_2
_geom_bond_site_symmetry_2
_geom_bond_distance
_geom_bond_publ_flag
Sm1 O5 5_655 2.702(6) yes
Sm1 O4 5_655 2.579(7) yes
Sm1 O6 5_655 2.558(5) yes
Sm1 O1 5_655 2.543(5) yes
Sm1 O1 . 2.543(5) yes
Sm1 O4 . 2.579(7) yes
Sm1 O5 . 2.702(6) yes
Sm1 O6 . 2.558(5) yes
Co1 P1 . 2.2016(18) yes
Co1 C1 . 1.700(10) yes
Co1 C2 . 1.739(8) yes
Co1 C3 . 1.750(10) yes
P1 C4 . 1.873(6) yes
P1 C10 . 1.856(7) yes
P1 C16 . 1.874(7) yes
O1 C1 . 1.206(11) yes
O2 C2 . 1.157(10) yes
O3 C3 . 1.152(13) yes
O4 C22 . 1.438(5) yes
O4 C25 . 1.446(5) yes
O5 C26 . 1.445(5) yes
O5 C29 . 1.439(5) yes
O6 C301 . 1.436(5) yes
O6 C331 . 1.441(5) yes
O7 C34 . 1.441(5) yes
O7 C37 . 1.439(5) yes
C4 C5 . 1.526(10) yes
C4 C9 . 1.528(10) yes
C4 H41 . 0.984 no
C5 C6 . 1.526(10) yes
C5 H51 . 0.966 no
C5 H52 . 0.965 no
C6 C7 . 1.504(12) yes
C6 H61 . 0.968 no
C6 H62 . 0.975 no
C7 C8 . 1.508(13) yes
C7 H71 . 0.963 no
C7 H72 . 0.974 no
C8 C9 . 1.518(11) yes
C8 H81 . 0.977 no
C8 H82 . 0.968 no
C9 H91 . 0.972 no
C9 H92 . 0.972 no
C10 C11 . 1.537(9) yes
C10 C15 . 1.522(10) yes
C10 H101 . 0.983 no
C11 C12 . 1.529(10) yes
C11 H111 . 0.973 no
C11 H112 . 0.970 no
C12 C13 . 1.524(12) yes
C12 H121 . 0.969 no
C12 H122 . 0.971 no
C13 C14 . 1.533(12) yes
C13 H131 . 0.976 no
C13 H132 . 0.976 no
C14 C15 . 1.525(11) yes
C14 H141 . 0.974 no
C14 H142 . 0.971 no
C15 H151 . 0.974 no
C15 H152 . 0.973 no
C16 C17 . 1.538(10) yes
C16 C21 . 1.549(9) yes
C16 H161 . 0.981 no
C17 C18 . 1.528(11) yes
C17 H171 . 0.970 no
C17 H172 . 0.977 no
C18 C19 . 1.521(11) yes
C18 H181 . 0.976 no
C18 H182 . 0.965 no
C19 C20 . 1.526(11) yes
C19 H191 . 0.969 no
C19 H192 . 0.971 no
C20 C21 . 1.523(10) yes
C20 H201 . 0.982 no
C20 H202 . 0.975 no
C21 H211 . 0.966 no
C21 H212 . 0.974 no
C22 C23 . 1.508(5) yes
C22 H221 . 0.974 no
C22 H222 . 0.981 no
C23 C24 . 1.510(5) yes
C23 H231 . 0.968 no
C23 H232 . 0.971 no
C24 C25 . 1.510(5) yes
C24 H241 . 0.969 no
C24 H242 . 0.970 no
C25 H251 . 0.968 no
C25 H252 . 0.967 no
C26 C27 . 1.510(5) yes
C26 H261 . 0.969 no
C26 H262 . 0.970 no
C27 C28 . 1.510(5) yes
C27 H271 . 0.971 no
C27 H272 . 0.969 no
C28 C29 . 1.509(5) yes
C28 H281 . 0.971 no
C28 H282 . 0.970 no
C29 H291 . 0.969 no
C29 H292 . 0.971 no
C30 C31 . 1.519(5) yes
C30 H301 . 0.950 no
C30 H302 . 0.950 no
C31 C32 . 1.513(5) yes
C31 H311 . 0.950 no
C31 H312 . 0.950 no
C32 C33 . 1.509(5) yes
C32 H321 . 0.950 no
C32 H322 . 0.950 no
C33 H331 . 0.950 no
C33 H332 . 0.950 no
C34 C35 . 1.508(5) yes
C34 H341 . 0.963 no
C34 H342 . 0.966 no
C35 C36 . 1.509(5) yes
C35 H351 . 0.966 no
C35 H352 . 0.966 no
C36 C37 . 1.507(5) yes
C36 H361 . 0.968 no
C36 H362 . 0.966 no
C37 H371 . 0.968 no
C37 H372 . 0.967 no
C221 C231 . 1.515(5) yes
C221 H2211 . 0.971 no
C221 H2212 . 0.973 no
C231 C241 . 1.509(5) yes
C231 H2311 . 0.970 no
C231 H2312 . 0.970 no
C241 C251 . 1.507(5) yes
C241 H2411 . 0.970 no
C241 H2412 . 0.971 no
C251 H2511 . 0.973 no
C251 H2512 . 0.974 no
C261 C271 . 1.514(5) yes
C261 H2611 . 0.970 no
C261 H2612 . 0.966 no
C271 C281 . 1.512(5) yes
C271 H2711 . 0.972 no
C271 H2712 . 0.974 no
C281 C291 . 1.512(5) yes
C281 H2811 . 0.965 no
C281 H2812 . 0.968 no
C291 H2911 . 0.967 no
C291 H2912 . 0.966 no
C301 C311 . 1.511(5) yes
C301 H3011 . 0.950 no
C301 H3012 . 0.950 no
C311 C321 . 1.510(5) yes
C311 H3111 . 0.950 no
C311 H3112 . 0.950 no
C321 C331 . 1.515(5) yes
C321 H3211 . 0.950 no
C321 H3212 . 0.950 no
C331 H3311 . 0.950 no
C331 H3312 . 0.950 no
